data_7014333
loop_
_publ_author_name
'Milanov, Andrian P.'
'Seidel, R\"udiger W'
'Barreca, Davide'
'Gasparotto, Alberto'
'Winter, Manuela'
'Feydt, J\"urgen'
'Irsen, Stephan'
'Becker, Hans-Werner'
'Devi, Anjana'

_publ_section_title
;
 Malonate complexes of dysprosium: synthesis, characterization and
 application for LI-MOCVD of dysprosium containing thin films.
;
_journal_issue 1
_journal_name_full 'Dalton transactions (Cambridge, England : 2003)'
_journal_page_first 62
_journal_page_last 78
_journal_paper_doi 10.1039/c0dt00455c
_journal_volume 40
_journal_year 2011
_chemical_formula_sum 'C60.5 H85 Dy N2 O12'
_chemical_formula_weight 1194.81
_chemical_name_systematic
;
?
;
_space_group_IT_number 14
_symmetry_space_group_name_Hall '-P 2yn'
_symmetry_space_group_name_H-M 'P 1 21/n 1'
_atom_sites_solution_hydrogens geom
_atom_sites_solution_primary direct
_atom_sites_solution_secondary difmap
_audit_creation_method SHELXL-97
_cell_angle_alpha 90.00
_cell_angle_beta 109.574(3)
_cell_angle_gamma 90.00
_cell_formula_units_Z 4
_cell_length_a 15.5760(6)
_cell_length_b 20.7443(8)
_cell_length_c 20.4233(6)
_cell_measurement_temperature 100(2)
_cell_volume 6217.7(4)
_computing_structure_refinement 'SHELXL-97 (Sheldrick, 2008)'
_computing_structure_solution 'SHELXS-97 (Sheldrick, 2008)'
_diffrn_ambient_temperature 100(2)
_diffrn_measured_fraction_theta_full 0.999
_diffrn_measured_fraction_theta_max 0.999
_diffrn_radiation_monochromator graphite
_diffrn_radiation_source 'fine-focus sealed tube'
_diffrn_radiation_type MoK\a
_diffrn_radiation_wavelength 0.71073
_diffrn_reflns_av_R_equivalents 0.0688
_diffrn_reflns_av_sigmaI/netI 0.0784
_diffrn_reflns_limit_h_max 18
_diffrn_reflns_limit_h_min -18
_diffrn_reflns_limit_k_max 25
_diffrn_reflns_limit_k_min -25
_diffrn_reflns_limit_l_max 19
_diffrn_reflns_limit_l_min -24
_diffrn_reflns_number 53231
_diffrn_reflns_theta_full 25.50
_diffrn_reflns_theta_max 25.50
_diffrn_reflns_theta_min 2.78
_exptl_absorpt_coefficient_mu 1.260
_exptl_crystal_density_diffrn 1.276
_exptl_crystal_density_method 'not measured'
_exptl_crystal_F_000 2496
_refine_diff_density_max 2.898
_refine_diff_density_min -0.705
_refine_diff_density_rms 0.097
_refine_ls_extinction_method none
_refine_ls_goodness_of_fit_ref 0.872
_refine_ls_hydrogen_treatment mixed
_refine_ls_matrix_type full
_refine_ls_number_parameters 683
_refine_ls_number_reflns 11566
_refine_ls_number_restraints 199
_refine_ls_restrained_S_all 0.868
_refine_ls_R_factor_all 0.0825
_refine_ls_R_factor_gt 0.0411
_refine_ls_shift/su_max 0.002
_refine_ls_shift/su_mean 0.000
_refine_ls_structure_factor_coef Fsqd
_refine_ls_weighting_details 'calc w=1/[\s^2^(Fo^2^)+(0.0537P)^2^+0.0000P] where P=(Fo^2^+2Fc^2^)/3'
_refine_ls_weighting_scheme calc
_refine_ls_wR_factor_gt 0.0898
_refine_ls_wR_factor_ref 0.0973
_reflns_number_gt 7320
_reflns_number_total 11566
_reflns_threshold_expression >2sigma(I)
_cod_data_source_file C0DT00455C.TXT
_cod_data_source_block cvd186d
_cod_original_formula_sum 'C60.50 H85 Dy N2 O12'
_cod_database_code 7014333

loop_
_symmetry_equiv_pos_as_xyz
'x, y, z'
'-x+1/2, y+1/2, -z+1/2'
'-x, -y, -z'
'x-1/2, -y-1/2, z-1/2'

loop_
_atom_site_label
_atom_site_type_symbol
_atom_site_fract_x
_atom_site_fract_y
_atom_site_fract_z
_atom_site_U_iso_or_equiv
_atom_site_adp_type
_atom_site_occupancy
_atom_site_symmetry_multiplicity
_atom_site_calc_flag
_atom_site_refinement_flags
_atom_site_disorder_assembly
_atom_site_disorder_group
Dy1 Dy 0.324820(14) 0.824271(10) 0.214126(10) 0.02888(7) Uani 1 1 d . . .
N1A N 0.1748(2) 0.86331(17) 0.11933(18) 0.0332(9) Uani 1 1 d . . .
O1 O 0.21923(19) 0.74009(14) 0.18747(14) 0.0329(7) Uani 1 1 d . . .
O2 O 0.34456(19) 0.77248(14) 0.12009(14) 0.0344(7) Uani 1 1 d . . .
O3 O 0.3664(2) 0.68997(14) 0.05482(16) 0.0410(8) Uani 1 1 d . . .
O4 O 0.1343(2) 0.65337(14) 0.13911(15) 0.0384(8) Uani 1 1 d . . .
O5 O 0.30018(19) 0.80296(14) 0.31887(14) 0.0327(7) Uani 1 1 d . . .
O6 O 0.42405(19) 0.73962(14) 0.26465(15) 0.0344(7) Uani 1 1 d . . .
O7 O 0.4818(2) 0.64856(15) 0.32499(16) 0.0399(8) Uani 1 1 d . . .
O8 O 0.2701(2) 0.74351(15) 0.40192(16) 0.0435(8) Uani 1 1 d . . .
O9 O 0.45126(19) 0.87498(14) 0.29022(14) 0.0355(7) Uani 1 1 d . . .
O10 O 0.3610(2) 0.90926(15) 0.15211(15) 0.0385(8) Uani 1 1 d . . .
O11 O 0.4080(3) 1.00541(17) 0.12387(19) 0.0661(12) Uani 1 1 d . A .
O12 O 0.5532(2) 0.95005(16) 0.34953(17) 0.0574(10) Uani 1 1 d . . .
N1B N 0.2436(2) 0.92265(17) 0.24203(18) 0.0331(8) Uani 1 1 d . . .
C1 C 0.2062(3) 0.6931(2) 0.1473(2) 0.0327(11) Uani 1 1 d . . .
C2 C 0.2586(3) 0.6758(2) 0.1065(2) 0.0343(10) Uani 1 1 d . . .
H2 H 0.2490 0.6347 0.0849 0.041 Uiso 1 1 calc R . .
C3 C 0.3242(3) 0.7161(2) 0.0960(2) 0.0331(10) Uani 1 1 d . . .
C4 C 0.3131(3) 0.7527(2) 0.3551(2) 0.0342(11) Uani 1 1 d . . .
C5 C 0.3697(3) 0.7015(2) 0.3529(2) 0.0350(11) Uani 1 1 d . . .
H5 H 0.3713 0.6653 0.3818 0.042 Uiso 1 1 calc R . .
C6 C 0.4239(3) 0.7000(2) 0.3114(2) 0.0308(10) Uani 1 1 d . . .
C7 C 0.4895(3) 0.9282(2) 0.2909(2) 0.0376(11) Uani 1 1 d . . .
C8 C 0.4718(3) 0.9707(2) 0.2358(2) 0.0429(12) Uani 1 1 d . . .
H8 H 0.5035 1.0106 0.2432 0.052 Uiso 1 1 calc R . .
C9 C 0.4102(3) 0.9579(2) 0.1702(2) 0.0425(12) Uani 1 1 d . . .
C21A C 0.1303(3) 0.9158(2) 0.1285(2) 0.0343(11) Uani 1 1 d . . .
C22A C 0.0482(3) 0.9347(2) 0.0795(2) 0.0502(14) Uani 1 1 d . . .
H22A H 0.0164 0.9712 0.0878 0.060 Uiso 1 1 calc R . .
C23A C 0.0137(4) 0.9001(3) 0.0192(3) 0.0566(15) Uani 1 1 d . . .
H23A H -0.0419 0.9127 -0.0150 0.068 Uiso 1 1 calc R . .
C24A C 0.0596(3) 0.8474(3) 0.0087(3) 0.0501(14) Uani 1 1 d . . .
H24A H 0.0370 0.8230 -0.0330 0.060 Uiso 1 1 calc R . .
C25A C 0.1391(3) 0.8304(2) 0.0596(2) 0.0371(11) Uani 1 1 d . . .
H25A H 0.1708 0.7934 0.0523 0.045 Uiso 1 1 calc R . .
C21B C 0.1736(3) 0.9525(2) 0.1939(2) 0.0337(11) Uani 1 1 d . . .
C22B C 0.1463(3) 1.0140(2) 0.2045(3) 0.0444(12) Uani 1 1 d . . .
H22B H 0.0985 1.0352 0.1695 0.053 Uiso 1 1 calc R . .
C23B C 0.1910(3) 1.0438(2) 0.2678(3) 0.0536(15) Uani 1 1 d . . .
H23B H 0.1716 1.0851 0.2773 0.064 Uiso 1 1 calc R . .
C24B C 0.2610(3) 1.0146(2) 0.3153(2) 0.0434(12) Uani 1 1 d . . .
H24B H 0.2932 1.0354 0.3579 0.052 Uiso 1 1 calc R . .
C25B C 0.2852(3) 0.9537(2) 0.3013(2) 0.0380(11) Uani 1 1 d . . .
H25B H 0.3340 0.9327 0.3356 0.046 Uiso 1 1 calc R . .
C31 C 0.4108(4) 0.7296(3) 0.0166(2) 0.0493(13) Uani 1 1 d . . .
C32 C 0.4370(4) 0.6802(3) -0.0289(3) 0.0725(18) Uani 1 1 d . . .
H32A H 0.3819 0.6591 -0.0596 0.109 Uiso 1 1 calc R . .
H32B H 0.4775 0.6478 0.0008 0.109 Uiso 1 1 calc R . .
H32C H 0.4684 0.7020 -0.0569 0.109 Uiso 1 1 calc R . .
C33 C 0.3415(4) 0.7769(3) -0.0285(3) 0.079(2) Uani 1 1 d . . .
H33A H 0.2883 0.7531 -0.0583 0.119 Uiso 1 1 calc R . .
H33B H 0.3690 0.8012 -0.0575 0.119 Uiso 1 1 calc R . .
H33C H 0.3223 0.8067 0.0012 0.119 Uiso 1 1 calc R . .
C34 C 0.4951(4) 0.7627(3) 0.0648(3) 0.084(2) Uani 1 1 d . . .
H34A H 0.5376 0.7301 0.0923 0.126 Uiso 1 1 calc R . .
H34B H 0.4777 0.7918 0.0960 0.126 Uiso 1 1 calc R . .
H34C H 0.5244 0.7874 0.0373 0.126 Uiso 1 1 calc R . .
C41 C 0.0671(3) 0.6635(2) 0.1736(2) 0.0382(11) Uani 1 1 d . . .
C42 C 0.1110(3) 0.6528(3) 0.2514(2) 0.0517(14) Uani 1 1 d . . .
H42A H 0.1383 0.6097 0.2598 0.078 Uiso 1 1 calc R . .
H42B H 0.0645 0.6564 0.2738 0.078 Uiso 1 1 calc R . .
H42C H 0.1583 0.6853 0.2707 0.078 Uiso 1 1 calc R . .
C43 C -0.0022(3) 0.6117(3) 0.1421(3) 0.0530(14) Uani 1 1 d . . .
H43A H 0.0266 0.5693 0.1535 0.080 Uiso 1 1 calc R . .
H43B H -0.0261 0.6170 0.0916 0.080 Uiso 1 1 calc R . .
H43C H -0.0523 0.6151 0.1609 0.080 Uiso 1 1 calc R . .
C44 C 0.0229(3) 0.7291(3) 0.1561(3) 0.0596(15) Uani 1 1 d . . .
H44A H 0.0682 0.7627 0.1765 0.089 Uiso 1 1 calc R . .
H44B H -0.0270 0.7326 0.1750 0.089 Uiso 1 1 calc R . .
H44C H -0.0011 0.7344 0.1055 0.089 Uiso 1 1 calc R . .
C71 C 0.5548(3) 0.6416(2) 0.2953(2) 0.0396(11) Uani 1 1 d . . .
C72 C 0.5184(4) 0.6317(3) 0.2181(3) 0.0683(18) Uani 1 1 d . . .
H72A H 0.4871 0.6709 0.1956 0.102 Uiso 1 1 calc R . .
H72B H 0.4755 0.5955 0.2072 0.102 Uiso 1 1 calc R . .
H72C H 0.5690 0.6222 0.2012 0.102 Uiso 1 1 calc R . .
C73 C 0.6194(4) 0.6983(3) 0.3154(3) 0.0671(17) Uani 1 1 d . . .
H73A H 0.6415 0.7031 0.3660 0.101 Uiso 1 1 calc R . .
H73B H 0.5874 0.7376 0.2939 0.101 Uiso 1 1 calc R . .
H73C H 0.6711 0.6908 0.2992 0.101 Uiso 1 1 calc R . .
C74 C 0.6040(4) 0.5812(3) 0.3316(3) 0.078(2) Uani 1 1 d . . .
H74A H 0.6276 0.5885 0.3819 0.117 Uiso 1 1 calc R . .
H74B H 0.6548 0.5714 0.3150 0.117 Uiso 1 1 calc R . .
H74C H 0.5614 0.5448 0.3213 0.117 Uiso 1 1 calc R . .
C81 C 0.2202(3) 0.7940(2) 0.4231(3) 0.0433(12) Uani 1 1 d . . .
C82 C 0.1389(3) 0.8168(3) 0.3625(3) 0.0600(15) Uani 1 1 d . . .
H82A H 0.0999 0.7799 0.3419 0.090 Uiso 1 1 calc R . .
H82B H 0.1603 0.8369 0.3274 0.090 Uiso 1 1 calc R . .
H82C H 0.1040 0.8483 0.3791 0.090 Uiso 1 1 calc R . .
C83 C 0.2835(4) 0.8481(3) 0.4573(3) 0.0643(16) Uani 1 1 d . . .
H83A H 0.3041 0.8700 0.4228 0.097 Uiso 1 1 calc R . .
H83B H 0.3362 0.8308 0.4944 0.097 Uiso 1 1 calc R . .
H83C H 0.2513 0.8789 0.4772 0.097 Uiso 1 1 calc R . .
C84 C 0.1880(4) 0.7594(3) 0.4767(3) 0.0700(18) Uani 1 1 d . . .
H84A H 0.1468 0.7241 0.4540 0.105 Uiso 1 1 calc R . .
H84B H 0.1558 0.7899 0.4967 0.105 Uiso 1 1 calc R . .
H84C H 0.2408 0.7418 0.5135 0.105 Uiso 1 1 calc R . .
C111 C 0.3494(4) 1.0071(3) 0.0526(3) 0.0619(16) Uani 1 1 d D . .
C112 C 0.3822(18) 1.0606(8) 0.0164(16) 0.067(6) Uani 0.50 1 d PDU A 1
H11A H 0.4393 1.0475 0.0099 0.101 Uiso 0.50 1 calc PR A 1
H11B H 0.3925 1.0997 0.0448 0.101 Uiso 0.50 1 calc PR A 1
H11C H 0.3361 1.0691 -0.0290 0.101 Uiso 0.50 1 calc PR A 1
C113 C 0.3375(13) 0.9452(7) 0.0103(11) 0.092(6) Uani 0.50 1 d PDU A 1
H11D H 0.3951 0.9341 0.0036 0.138 Uiso 0.50 1 calc PR A 1
H11E H 0.2901 0.9514 -0.0350 0.138 Uiso 0.50 1 calc PR A 1
H11F H 0.3195 0.9101 0.0352 0.138 Uiso 0.50 1 calc PR A 1
C114 C 0.2606(8) 1.0255(11) 0.0621(11) 0.094(8) Uani 0.50 1 d PDU A 1
H11G H 0.2404 0.9905 0.0857 0.140 Uiso 0.50 1 calc PR A 1
H11H H 0.2143 1.0333 0.0165 0.140 Uiso 0.50 1 calc PR A 1
H11I H 0.2692 1.0648 0.0902 0.140 Uiso 0.50 1 calc PR A 1
C02' C 0.372(2) 1.0739(8) 0.0337(18) 0.112(12) Uani 0.50 1 d PDU A 2
H02A H 0.4375 1.0778 0.0441 0.168 Uiso 0.50 1 calc PR A 2
H02B H 0.3513 1.1059 0.0607 0.168 Uiso 0.50 1 calc PR A 2
H02C H 0.3402 1.0814 -0.0160 0.168 Uiso 0.50 1 calc PR A 2
C03' C 0.3926(14) 0.9551(8) 0.0221(10) 0.119(9) Uani 0.50 1 d PDU A 2
H03A H 0.4581 0.9633 0.0349 0.179 Uiso 0.50 1 calc PR A 2
H03B H 0.3648 0.9552 -0.0286 0.179 Uiso 0.50 1 calc PR A 2
H03C H 0.3829 0.9130 0.0403 0.179 Uiso 0.50 1 calc PR A 2
C04' C 0.2489(9) 0.9975(12) 0.0363(11) 0.105(10) Uani 0.50 1 d PDU A 2
H04A H 0.2246 1.0321 0.0576 0.157 Uiso 0.50 1 calc PR A 2
H04B H 0.2381 0.9558 0.0548 0.157 Uiso 0.50 1 calc PR A 2
H04C H 0.2185 0.9982 -0.0142 0.157 Uiso 0.50 1 calc PR A 2
C121 C 0.5852(4) 0.9153(2) 0.4149(3) 0.0480(13) Uani 1 1 d . . .
C122 C 0.6311(5) 0.8545(3) 0.4064(3) 0.092(2) Uani 1 1 d . . .
H12A H 0.6809 0.8645 0.3888 0.139 Uiso 1 1 calc R . .
H12B H 0.5869 0.8263 0.3733 0.139 Uiso 1 1 calc R . .
H12C H 0.6556 0.8326 0.4514 0.139 Uiso 1 1 calc R . .
C123 C 0.6513(5) 0.9623(3) 0.4618(3) 0.100(3) Uani 1 1 d . . .
H12D H 0.7014 0.9703 0.4439 0.150 Uiso 1 1 calc R . .
H12E H 0.6758 0.9443 0.5087 0.150 Uiso 1 1 calc R . .
H12F H 0.6199 1.0029 0.4632 0.150 Uiso 1 1 calc R . .
C124 C 0.5102(5) 0.9025(4) 0.4423(3) 0.091(2) Uani 1 1 d . . .
H12G H 0.4818 0.9434 0.4478 0.137 Uiso 1 1 calc R . .
H12H H 0.5344 0.8809 0.4874 0.137 Uiso 1 1 calc R . .
H12I H 0.4646 0.8748 0.4097 0.137 Uiso 1 1 calc R . .
C11 C 0.7533(4) 0.8749(5) 0.2147(5) 0.083(5) Uiso 0.68(3) 1 d PGD B 1
C12 C 0.7729(8) 0.8641(5) 0.1541(3) 0.080(4) Uiso 0.68(3) 1 d PGD B 1
H12 H 0.7258 0.8513 0.1129 0.096 Uiso 0.68(3) 1 calc PR B 1
C13 C 0.8613(10) 0.8718(5) 0.1537(6) 0.091(4) Uiso 0.68(3) 1 d PGD B 1
H13 H 0.8747 0.8644 0.1123 0.109 Uiso 0.68(3) 1 calc PR B 1
C14 C 0.9302(5) 0.8905(5) 0.2140(8) 0.084(4) Uiso 0.68(3) 1 d PGD B 1
H14 H 0.9907 0.8958 0.2138 0.100 Uiso 0.68(3) 1 calc PR B 1
C15 C 0.9106(5) 0.9013(5) 0.2747(6) 0.094(4) Uiso 0.68(3) 1 d PGD B 1
H15 H 0.9577 0.9141 0.3159 0.113 Uiso 0.68(3) 1 calc PR B 1
C16 C 0.8222(7) 0.8936(6) 0.2750(4) 0.083(5) Uiso 0.68(3) 1 d PGD B 1
H16 H 0.8088 0.9010 0.3165 0.100 Uiso 0.68(3) 1 calc PR B 1
C17 C 0.6619(7) 0.8641(7) 0.2149(9) 0.108(5) Uiso 0.68(3) 1 d PD B 1
H17A H 0.6588 0.8745 0.2608 0.162 Uiso 0.68(3) 1 calc PR B 1
H17B H 0.6455 0.8188 0.2041 0.162 Uiso 0.68(3) 1 calc PR B 1
H17C H 0.6194 0.8917 0.1798 0.162 Uiso 0.68(3) 1 calc PR B 1
C11' C 0.7551(9) 0.8767(12) 0.2016(12) 0.089(12) Uiso 0.32(3) 1 d PGD B 2
C12' C 0.8026(17) 0.8724(10) 0.1550(7) 0.063(6) Uiso 0.32(3) 1 d PGD B 2
H12' H 0.7717 0.8603 0.1082 0.075 Uiso 0.32(3) 1 calc PR B 2
C13' C 0.8954(17) 0.8858(11) 0.1771(14) 0.081(8) Uiso 0.32(3) 1 d PGD B 2
H13' H 0.9279 0.8829 0.1452 0.097 Uiso 0.32(3) 1 calc PR B 2
C14' C 0.9406(9) 0.9035(11) 0.2456(16) 0.081(8) Uiso 0.32(3) 1 d PGD B 2
H14' H 1.0040 0.9127 0.2607 0.097 Uiso 0.32(3) 1 calc PR B 2
C15' C 0.8931(18) 0.9078(14) 0.2922(8) 0.143(13) Uiso 0.32(3) 1 d PGD B 2
H15' H 0.9240 0.9199 0.3391 0.172 Uiso 0.32(3) 1 calc PR B 2
C16' C 0.8003(18) 0.8943(15) 0.2702(11) 0.16(2) Uiso 0.32(3) 1 d PGD B 2
H16' H 0.7678 0.8973 0.3020 0.198 Uiso 0.32(3) 1 calc PR B 2
C17' C 0.6589(12) 0.8676(15) 0.180(2) 0.127(12) Uiso 0.32(3) 1 d PD B 2
H17D H 0.6383 0.8723 0.2202 0.191 Uiso 0.32(3) 1 calc PR B 2
H17E H 0.6436 0.8243 0.1603 0.191 Uiso 0.32(3) 1 calc PR B 2
H17F H 0.6286 0.8999 0.1449 0.191 Uiso 0.32(3) 1 calc PR B 2
C21 C 0.8347(7) 0.5982(5) 0.2764(5) 0.091(5) Uiso 0.536(9) 1 d PGD C 1
C22 C 0.7718(8) 0.5850(4) 0.2113(6) 0.071(4) Uiso 0.536(9) 1 d PGD C 1
H22 H 0.7487 0.5425 0.2002 0.085 Uiso 0.536(9) 1 calc PR C 1
C23 C 0.7429(8) 0.6339(5) 0.1622(5) 0.079(9) Uiso 0.536(9) 1 d PGD C 1
H23 H 0.6999 0.6249 0.1177 0.095 Uiso 0.536(9) 1 calc PR C 1
C24 C 0.7768(8) 0.6960(5) 0.1784(5) 0.087(5) Uiso 0.536(9) 1 d PGD C 1
H24 H 0.7569 0.7295 0.1449 0.104 Uiso 0.536(9) 1 calc PR C 1
C25 C 0.8396(7) 0.7093(4) 0.2435(5) 0.072(4) Uiso 0.536(9) 1 d PGD C 1
H25 H 0.8628 0.7517 0.2545 0.087 Uiso 0.536(9) 1 calc PR C 1
C26 C 0.8686(7) 0.6604(5) 0.2925(4) 0.086(4) Uiso 0.536(9) 1 d PGD C 1
H26 H 0.9116 0.6694 0.3371 0.103 Uiso 0.536(9) 1 calc PR C 1
C27 C 0.8552(12) 0.5480(8) 0.3261(8) 0.143(6) Uiso 0.536(9) 1 d PD C 1
H27A H 0.9004 0.5632 0.3695 0.215 Uiso 0.536(9) 1 calc PR C 1
H27B H 0.8798 0.5110 0.3084 0.215 Uiso 0.536(9) 1 calc PR C 1
H27C H 0.7996 0.5351 0.3350 0.215 Uiso 0.536(9) 1 calc PR C 1
C22' C 0.7770(12) 0.6345(10) 0.2073(9) 0.075(8) Uiso 0.247(10) 1 d PGD D 2
H22' H 0.7300 0.6252 0.1647 0.091 Uiso 0.247(10) 1 calc PR D 2
C21' C 0.8153(13) 0.5852(7) 0.2540(10) 0.057(8) Uiso 0.247(10) 1 d PGD D 2
C26' C 0.8841(14) 0.5988(8) 0.3162(10) 0.095(11) Uiso 0.247(10) 1 d PGD D 2
H26' H 0.9103 0.5651 0.3482 0.114 Uiso 0.247(10) 1 calc PR D 2
C25' C 0.9146(14) 0.6618(10) 0.3318(10) 0.079(9) Uiso 0.247(10) 1 d PGD D 2
H25' H 0.9616 0.6711 0.3744 0.095 Uiso 0.247(10) 1 calc PR D 2
C24' C 0.8763(17) 0.7112(7) 0.2851(13) 0.104(11) Uiso 0.247(10) 1 d PGD D 2
H24' H 0.8971 0.7542 0.2957 0.125 Uiso 0.247(10) 1 calc PR D 2
C23' C 0.8075(17) 0.6975(8) 0.2228(12) 0.098(12) Uiso 0.247(10) 1 d PGD D 2
H23' H 0.7813 0.7312 0.1909 0.118 Uiso 0.247(10) 1 calc PR D 2
C27' C 0.784(2) 0.5218(11) 0.2341(16) 0.143(6) Uiso 0.247(10) 1 d PD D 2
H27D H 0.7369 0.5227 0.1882 0.215 Uiso 0.247(10) 1 calc PR D 2
H27E H 0.7595 0.5035 0.2681 0.215 Uiso 0.247(10) 1 calc PR D 2
H27F H 0.8354 0.4952 0.2320 0.215 Uiso 0.247(10) 1 calc PR D 2
C1'' C 0.8509(12) 0.6780(8) 0.2624(9) 0.038(6) Uiso 0.218(10) 1 d PGD E 3
C2'' C 0.8691(12) 0.6191(10) 0.2967(8) 0.044(7) Uiso 0.218(10) 1 d PGD E 3
H2'' H 0.9123 0.6166 0.3423 0.053 Uiso 0.218(10) 1 calc PR E 3
C3'' C 0.8241(16) 0.5638(8) 0.2643(11) 0.070(10) Uiso 0.218(10) 1 d PGD E 3
H3'' H 0.8365 0.5236 0.2878 0.084 Uiso 0.218(10) 1 calc PR E 3
C4'' C 0.7609(19) 0.5675(11) 0.1976(12) 0.100(14) Uiso 0.218(10) 1 d PGD E 3
H4'' H 0.7302 0.5297 0.1755 0.120 Uiso 0.218(10) 1 calc PR E 3
C5'' C 0.743(2) 0.6264(14) 0.1633(10) 0.13(4) Uiso 0.218(10) 1 d PGD E 3
H5'' H 0.6996 0.6289 0.1177 0.161 Uiso 0.218(10) 1 calc PR E 3
C6'' C 0.7877(17) 0.6816(11) 0.1957(10) 0.067(9) Uiso 0.218(10) 1 d PGD E 3
H6'' H 0.7753 0.7219 0.1722 0.081 Uiso 0.218(10) 1 calc PR E 3
C7'' C 0.899(3) 0.7319(13) 0.2989(17) 0.143(6) Uiso 0.218(10) 1 d PD E 3
H7'1 H 0.8814 0.7703 0.2695 0.215 Uiso 0.218(10) 1 calc PR E 3
H7'2 H 0.9643 0.7246 0.3115 0.215 Uiso 0.218(10) 1 calc PR E 3
H7'3 H 0.8832 0.7383 0.3412 0.215 Uiso 0.218(10) 1 calc PR E 3
C51 C 0.4534(11) 0.5080(9) 0.0352(8) 0.064(4) Uani 0.50 1 d PGU F -1
C52 C 0.4157(13) 0.4900(9) -0.0342(8) 0.077(5) Uani 0.50 1 d PGU F -1
H52 H 0.3526 0.4802 -0.0532 0.092 Uiso 0.50 1 calc PR F -1
C53 C 0.4703(16) 0.4863(9) -0.0757(9) 0.112(9) Uani 0.50 1 d PGU F -1
H53 H 0.4445 0.4740 -0.1231 0.134 Uiso 0.50 1 calc PR F -1
C54 C 0.5626(16) 0.5006(11) -0.0479(11) 0.098(8) Uani 0.50 1 d PGU F -1
H54 H 0.6000 0.4980 -0.0763 0.117 Uiso 0.50 1 calc PR F -1
C55 C 0.6004(12) 0.5185(11) 0.0215(12) 0.112(9) Uani 0.50 1 d PGU F -1
H55 H 0.6635 0.5283 0.0405 0.135 Uiso 0.50 1 calc PR F -1
C56 C 0.5458(11) 0.5223(11) 0.0630(9) 0.082(7) Uani 0.50 1 d PGU F -1
H56 H 0.5716 0.5345 0.1104 0.099 Uiso 0.50 1 calc PR F -1
C57 C 0.3951(8) 0.5112(7) 0.0804(7) 0.073(4) Uani 0.50 1 d PU F -1
H57A H 0.4323 0.5245 0.1274 0.110 Uiso 0.50 1 calc PR F -1
H57B H 0.3687 0.4687 0.0824 0.110 Uiso 0.50 1 calc PR F -1
H57C H 0.3460 0.5426 0.0611 0.110 Uiso 0.50 1 calc PR F -1

loop_
_atom_site_aniso_label
_atom_site_aniso_U_11
_atom_site_aniso_U_22
_atom_site_aniso_U_33
_atom_site_aniso_U_23
_atom_site_aniso_U_13
_atom_site_aniso_U_12
Dy1 0.03203(11) 0.02473(10) 0.02922(11) 0.00038(11) 0.00939(8) 0.00020(11)
N1A 0.033(2) 0.031(2) 0.036(2) 0.0043(17) 0.0112(18) 0.0010(17)
O1 0.0335(17) 0.0282(17) 0.0379(17) -0.0034(14) 0.0131(14) -0.0009(13)
O2 0.0359(17) 0.0345(18) 0.0349(17) -0.0043(14) 0.0147(14) -0.0025(14)
O3 0.0467(19) 0.039(2) 0.0459(19) -0.0071(15) 0.0267(16) -0.0013(15)
O4 0.0454(19) 0.0308(17) 0.0404(18) -0.0042(14) 0.0163(16) -0.0075(14)
O5 0.0341(16) 0.0318(17) 0.0321(17) 0.0030(13) 0.0110(14) 0.0037(13)
O6 0.0354(17) 0.0294(17) 0.0379(18) 0.0058(14) 0.0116(14) 0.0068(14)
O7 0.0351(17) 0.0335(17) 0.051(2) 0.0089(15) 0.0142(16) 0.0105(14)
O8 0.054(2) 0.041(2) 0.0450(19) 0.0075(16) 0.0287(17) 0.0078(16)
O9 0.0383(17) 0.0298(17) 0.0362(17) 0.0000(14) 0.0098(15) -0.0040(14)
O10 0.0424(18) 0.0313(18) 0.0415(18) 0.0048(15) 0.0137(15) -0.0041(15)
O11 0.073(3) 0.049(2) 0.058(2) 0.0255(19) -0.002(2) -0.020(2)
O12 0.062(2) 0.037(2) 0.051(2) 0.0069(17) -0.0105(19) -0.0169(17)
N1B 0.035(2) 0.0282(19) 0.038(2) -0.0005(18) 0.0155(18) 0.0009(16)
C1 0.032(2) 0.031(3) 0.031(2) 0.005(2) 0.005(2) 0.0020(19)
C2 0.038(2) 0.028(2) 0.035(2) -0.004(2) 0.010(2) -0.004(2)
C3 0.036(3) 0.036(3) 0.028(2) 0.003(2) 0.011(2) 0.005(2)
C4 0.031(2) 0.037(3) 0.034(3) -0.001(2) 0.011(2) -0.006(2)
C5 0.038(3) 0.031(2) 0.036(3) 0.006(2) 0.013(2) 0.002(2)
C6 0.025(2) 0.027(2) 0.034(3) -0.003(2) 0.002(2) -0.0008(19)
C7 0.035(3) 0.034(3) 0.040(3) -0.003(2) 0.009(2) 0.001(2)
C8 0.042(3) 0.035(3) 0.045(3) 0.003(2) 0.006(2) -0.010(2)
C9 0.045(3) 0.035(3) 0.048(3) 0.012(2) 0.016(3) 0.006(2)
C21A 0.036(3) 0.028(2) 0.039(3) 0.006(2) 0.013(2) 0.002(2)
C22A 0.053(3) 0.044(3) 0.047(3) 0.000(3) 0.008(3) 0.014(3)
C23A 0.051(3) 0.055(4) 0.048(3) 0.001(3) -0.004(3) 0.014(3)
C24A 0.054(3) 0.049(3) 0.037(3) -0.002(2) 0.001(3) 0.000(3)
C25A 0.039(2) 0.034(3) 0.036(2) 0.000(2) 0.009(2) 0.002(2)
C21B 0.030(2) 0.033(3) 0.039(3) 0.004(2) 0.012(2) 0.001(2)
C22B 0.037(3) 0.043(3) 0.050(3) 0.004(2) 0.009(2) 0.010(2)
C23B 0.045(3) 0.044(3) 0.056(3) -0.029(3) -0.003(3) 0.018(2)
C24B 0.041(3) 0.044(3) 0.045(3) -0.011(2) 0.015(2) 0.005(2)
C25B 0.041(3) 0.035(3) 0.038(3) 0.001(2) 0.014(2) 0.000(2)
C31 0.057(3) 0.053(3) 0.042(3) -0.005(2) 0.023(3) -0.007(3)
C32 0.084(4) 0.076(4) 0.081(4) -0.026(4) 0.059(4) -0.016(4)
C33 0.090(5) 0.094(5) 0.062(4) 0.023(4) 0.036(4) 0.014(4)
C34 0.062(4) 0.110(6) 0.093(5) -0.041(4) 0.044(4) -0.035(4)
C41 0.038(3) 0.038(3) 0.042(3) -0.004(2) 0.017(2) -0.007(2)
C42 0.052(3) 0.058(3) 0.050(3) -0.007(3) 0.023(3) -0.014(3)
C43 0.046(3) 0.060(4) 0.054(3) -0.004(3) 0.017(3) -0.016(3)
C44 0.048(3) 0.052(3) 0.090(4) 0.008(3) 0.037(3) 0.005(3)
C71 0.042(3) 0.038(3) 0.040(3) 0.000(2) 0.016(2) 0.005(2)
C72 0.055(3) 0.091(5) 0.061(4) -0.019(3) 0.022(3) 0.020(3)
C73 0.046(3) 0.054(4) 0.106(5) -0.016(3) 0.032(3) -0.009(3)
C74 0.071(4) 0.066(4) 0.109(5) 0.032(4) 0.047(4) 0.042(3)
C81 0.046(3) 0.044(3) 0.051(3) -0.004(2) 0.031(3) 0.000(2)
C82 0.042(3) 0.074(4) 0.062(3) -0.005(3) 0.015(3) 0.010(3)
C83 0.074(4) 0.067(4) 0.060(4) -0.020(3) 0.033(3) -0.014(3)
C84 0.087(4) 0.066(4) 0.084(4) 0.004(3) 0.065(4) 0.002(3)
C111 0.065(4) 0.068(4) 0.050(3) 0.022(3) 0.016(3) -0.006(3)
C112 0.061(10) 0.076(11) 0.068(16) 0.036(9) 0.026(10) 0.001(8)
C113 0.115(15) 0.083(12) 0.082(11) 0.006(9) 0.037(12) -0.040(11)
C114 0.054(10) 0.14(2) 0.078(16) 0.062(13) 0.009(9) 0.034(11)
C02' 0.16(3) 0.098(16) 0.065(16) 0.054(14) 0.019(13) -0.022(16)
C03' 0.21(3) 0.112(16) 0.065(13) 0.005(10) 0.079(17) -0.049(16)
C04' 0.077(12) 0.16(2) 0.058(13) 0.049(13) -0.009(9) -0.047(12)
C121 0.052(3) 0.036(3) 0.042(3) 0.001(2) -0.003(3) 0.002(2)
C122 0.096(5) 0.094(5) 0.062(4) -0.005(4) -0.008(4) 0.054(4)
C123 0.114(6) 0.068(5) 0.065(4) 0.009(3) -0.042(4) -0.031(4)
C124 0.081(5) 0.148(7) 0.042(4) -0.002(4) 0.016(3) -0.003(5)
C51 0.073(8) 0.052(10) 0.064(9) -0.001(8) 0.019(7) -0.012(8)
C52 0.092(11) 0.058(10) 0.074(9) -0.035(9) 0.019(8) -0.018(10)
C53 0.168(19) 0.078(15) 0.112(14) -0.023(13) 0.077(12) -0.018(16)
C54 0.156(17) 0.058(13) 0.118(13) 0.006(10) 0.098(13) 0.003(13)
C55 0.098(12) 0.15(2) 0.105(12) 0.033(13) 0.056(10) 0.026(15)
C56 0.065(7) 0.12(2) 0.054(8) 0.003(10) 0.014(7) -0.006(10)
C57 0.060(7) 0.076(9) 0.083(8) -0.018(7) 0.023(7) 0.004(7)

loop_
_atom_type_symbol
_atom_type_description
_atom_type_scat_dispersion_real
_atom_type_scat_dispersion_imag
_atom_type_scat_source
C C 0.0033 0.0016 'International Tables Vol C Tables 4.2.6.8 and 6.1.1.4'
H H 0.0000 0.0000 'International Tables Vol C Tables 4.2.6.8 and 6.1.1.4'
N N 0.0061 0.0033 'International Tables Vol C Tables 4.2.6.8 and 6.1.1.4'
O O 0.0106 0.0060 'International Tables Vol C Tables 4.2.6.8 and 6.1.1.4'
Dy Dy -0.1892 4.4098 'International Tables Vol C Tables 4.2.6.8 and 6.1.1.4'

loop_
_geom_angle_atom_site_label_1
_geom_angle_atom_site_label_2
_geom_angle_atom_site_label_3
_geom_angle
_geom_angle_site_symmetry_1
_geom_angle_site_symmetry_3
_geom_angle_publ_flag
O2 Dy1 O9 116.73(10) . . ?
O2 Dy1 O1 74.80(10) . . ?
O9 Dy1 O1 150.64(10) . . ?
O2 Dy1 O6 76.42(10) . . ?
O9 Dy1 O6 75.93(10) . . ?
O1 Dy1 O6 81.43(10) . . ?
O2 Dy1 O5 141.37(11) . . ?
O9 Dy1 O5 80.51(10) . . ?
O1 Dy1 O5 75.71(10) . . ?
O6 Dy1 O5 75.00(10) . . ?
O2 Dy1 O10 77.16(11) . . ?
O9 Dy1 O10 73.54(10) . . ?
O1 Dy1 O10 135.54(10) . . ?
O6 Dy1 O10 124.02(10) . . ?
O5 Dy1 O10 141.11(10) . . ?
O2 Dy1 N1B 140.20(11) . . ?
O9 Dy1 N1B 82.02(11) . . ?
O1 Dy1 N1B 106.60(11) . . ?
O6 Dy1 N1B 143.32(10) . . ?
O5 Dy1 N1B 72.70(11) . . ?
O10 Dy1 N1B 75.38(11) . . ?
O2 Dy1 N1A 82.14(11) . . ?
O9 Dy1 N1A 134.87(11) . . ?
O1 Dy1 N1A 70.97(10) . . ?
O6 Dy1 N1A 148.66(11) . . ?
O5 Dy1 N1A 110.86(10) . . ?
O10 Dy1 N1A 71.60(10) . . ?
N1B Dy1 N1A 62.15(11) . . ?
C21A N1A C25A 117.7(4) . . ?
C21A N1A Dy1 121.7(3) . . ?
C25A N1A Dy1 120.6(3) . . ?
C1 O1 Dy1 133.2(3) . . ?
C3 O2 Dy1 131.8(3) . . ?
C3 O3 C31 121.8(4) . . ?
C1 O4 C41 123.4(3) . . ?
C4 O5 Dy1 130.8(3) . . ?
C6 O6 Dy1 131.0(3) . . ?
C6 O7 C71 123.0(3) . . ?
C4 O8 C81 123.3(4) . . ?
C7 O9 Dy1 134.7(3) . . ?
C9 O10 Dy1 133.1(3) . . ?
C9 O11 C111 125.6(4) . . ?
C7 O12 C121 125.0(4) . . ?
C25B N1B C21B 117.9(4) . . ?
C25B N1B Dy1 117.4(3) . . ?
C21B N1B Dy1 122.8(3) . . ?
O1 C1 O4 120.1(4) . . ?
O1 C1 C2 126.6(4) . . ?
O4 C1 C2 113.3(4) . . ?
C3 C2 C1 123.1(4) . . ?
O2 C3 O3 120.3(4) . . ?
O2 C3 C2 126.5(4) . . ?
O3 C3 C2 113.2(4) . . ?
O5 C4 O8 121.0(4) . . ?
O5 C4 C5 126.3(4) . . ?
O8 C4 C5 112.6(4) . . ?
C6 C5 C4 124.2(4) . . ?
O6 C6 O7 119.7(4) . . ?
O6 C6 C5 127.3(4) . . ?
O7 C6 C5 113.0(4) . . ?
O9 C7 O12 120.7(4) . . ?
O9 C7 C8 126.1(4) . . ?
O12 C7 C8 113.3(4) . . ?
C7 C8 C9 123.3(4) . . ?
O10 C9 O11 120.8(4) . . ?
O10 C9 C8 126.7(4) . . ?
O11 C9 C8 112.5(4) . . ?
N1A C21A C22A 121.7(4) . . ?
N1A C21A C21B 116.2(4) . . ?
C22A C21A C21B 122.1(4) . . ?
C23A C22A C21A 119.1(5) . . ?
C24A C23A C22A 119.7(5) . . ?
C23A C24A C25A 118.3(5) . . ?
N1A C25A C24A 123.5(5) . . ?
N1B C21B C22B 121.7(4) . . ?
N1B C21B C21A 115.5(4) . . ?
C22B C21B C21A 122.7(4) . . ?
C21B C22B C23B 118.1(4) . . ?
C24B C23B C22B 120.3(4) . . ?
C23B C24B C25B 118.6(5) . . ?
N1B C25B C24B 123.3(4) . . ?
O3 C31 C34 111.8(4) . . ?
O3 C31 C33 108.7(4) . . ?
C34 C31 C33 112.8(5) . . ?
O3 C31 C32 102.6(4) . . ?
C34 C31 C32 110.4(5) . . ?
C33 C31 C32 110.1(5) . . ?
O4 C41 C43 102.7(4) . . ?
O4 C41 C44 111.0(4) . . ?
C43 C41 C44 109.7(4) . . ?
O4 C41 C42 109.9(4) . . ?
C43 C41 C42 110.4(4) . . ?
C44 C41 C42 112.8(4) . . ?
O7 C71 C72 112.2(4) . . ?
O7 C71 C73 110.5(4) . . ?
C72 C71 C73 112.0(5) . . ?
O7 C71 C74 102.3(4) . . ?
C72 C71 C74 110.5(5) . . ?
C73 C71 C74 109.0(4) . . ?
O8 C81 C83 110.2(4) . . ?
O8 C81 C82 111.4(4) . . ?
C83 C81 C82 112.5(5) . . ?
O8 C81 C84 102.2(4) . . ?
C83 C81 C84 109.8(4) . . ?
C82 C81 C84 110.2(4) . . ?
O11 C111 C04' 118.9(10) . . ?
O11 C111 C114 100.1(9) . . ?
C04' C111 C114 29.4(12) . . ?
O11 C111 C02' 99.2(15) . . ?
C04' C111 C02' 112.1(14) . . ?
C114 C111 C02' 95.6(16) . . ?
O11 C111 C03' 100.4(9) . . ?
C04' C111 C03' 112.9(11) . . ?
C114 C111 C03' 141.9(12) . . ?
C02' C111 C03' 112.3(12) . . ?
O11 C111 C112 108.0(13) . . ?
C04' C111 C112 119.1(17) . . ?
C114 C111 C112 110.5(12) . . ?
C02' C111 C112 19.7(19) . . ?
C03' C111 C112 93.0(13) . . ?
O11 C111 C113 118.0(10) . . ?
C04' C111 C113 80.9(11) . . ?
C114 C111 C113 110.1(10) . . ?
C02' C111 C113 128.6(16) . . ?
C03' C111 C113 32.0(9) . . ?
C112 C111 C113 109.7(12) . . ?
O12 C121 C124 111.4(4) . . ?
O12 C121 C122 110.1(5) . . ?
C124 C121 C122 111.3(6) . . ?
O12 C121 C123 102.4(4) . . ?
C124 C121 C123 109.6(5) . . ?
C122 C121 C123 111.8(5) . . ?
C12 C11 C16 120.0 . . ?
C12 C11 C17 119.2(8) . . ?
C16 C11 C17 120.7(8) . . ?
C11 C12 C13 120.0 . . ?
C12 C13 C14 120.0 . . ?
C15 C14 C13 120.0 . . ?
C14 C15 C16 120.0 . . ?
C15 C16 C11 120.0 . . ?
C12' C11' C16' 120.0 . . ?
C12' C11' C17' 121.7(13) . . ?
C16' C11' C17' 118.1(13) . . ?
C11' C12' C13' 120.0 . . ?
C12' C13' C14' 120.0 . . ?
C13' C14' C15' 120.0 . . ?
C14' C15' C16' 120.0 . . ?
C15' C16' C11' 120.0 . . ?
C22 C21 C26 120.0 . . ?
C22 C21 C27 117.3(9) . . ?
C26 C21 C27 122.4(9) . . ?
C21 C22 C23 120.0 . . ?
C24 C23 C22 120.0 . . ?
C23 C24 C25 120.0 . . ?
C26 C25 C24 120.0 . . ?
C25 C26 C21 120.0 . . ?
C21' C22' C23' 120.0 . . ?
C22' C21' C26' 120.0 . . ?
C22' C21' C27' 117.5(13) . . ?
C26' C21' C27' 122.5(13) . . ?
C25' C26' C21' 120.0 . . ?
C24' C25' C26' 120.0 . . ?
C25' C24' C23' 120.0 . . ?
C24' C23' C22' 120.0 . . ?
C2'' C1'' C6'' 120.0 . . ?
C2'' C1'' C7'' 116.7(14) . . ?
C6'' C1'' C7'' 123.3(14) . . ?
C1'' C2'' C3'' 120.0 . . ?
C4'' C3'' C2'' 120.0 . . ?
C3'' C4'' C5'' 120.0 . . ?
C6'' C5'' C4'' 120.0 . . ?
C5'' C6'' C1'' 120.0 . . ?
C52 C51 C56 120.0 . . ?
C52 C51 C57 120.2(8) . . ?
C56 C51 C57 119.8(8) . . ?
C51 C52 C53 120.0 . . ?
C54 C53 C52 120.0 . . ?
C53 C54 C55 120.0 . . ?
C56 C55 C54 120.0 . . ?
C55 C56 C51 120.0 . . ?

loop_
_geom_bond_atom_site_label_1
_geom_bond_atom_site_label_2
_geom_bond_distance
_geom_bond_site_symmetry_2
_geom_bond_publ_flag
Dy1 O2 2.309(3) . ?
Dy1 O9 2.313(3) . ?
Dy1 O1 2.335(3) . ?
Dy1 O6 2.338(3) . ?
Dy1 O5 2.339(3) . ?
Dy1 O10 2.347(3) . ?
Dy1 N1B 2.564(4) . ?
Dy1 N1A 2.614(3) . ?
N1A C21A 1.337(5) . ?
N1A C25A 1.345(5) . ?
O1 C1 1.247(5) . ?
O2 C3 1.268(5) . ?
O3 C3 1.343(5) . ?
O3 C31 1.457(6) . ?
O4 C1 1.355(5) . ?
O4 C41 1.458(5) . ?
O5 C4 1.255(5) . ?
O6 C6 1.260(5) . ?
O7 C6 1.364(5) . ?
O7 C71 1.464(5) . ?
O8 C4 1.351(5) . ?
O8 C81 1.453(5) . ?
O9 C7 1.253(5) . ?
O10 C9 1.246(5) . ?
O11 C9 1.358(5) . ?
O11 C111 1.436(6) . ?
O12 C7 1.351(5) . ?
O12 C121 1.451(6) . ?
N1B C25B 1.332(5) . ?
N1B C21B 1.349(5) . ?
C1 C2 1.393(6) . ?
C2 C3 1.392(6) . ?
C4 C5 1.391(6) . ?
C5 C6 1.384(6) . ?
C7 C8 1.382(6) . ?
C8 C9 1.388(6) . ?
C21A C22A 1.391(6) . ?
C21A C21B 1.490(6) . ?
C22A C23A 1.371(7) . ?
C23A C24A 1.363(7) . ?
C24A C25A 1.370(6) . ?
C21B C22B 1.383(6) . ?
C22B C23B 1.392(6) . ?
C23B C24B 1.338(6) . ?
C24B C25B 1.375(6) . ?
C31 C34 1.515(7) . ?
C31 C33 1.519(7) . ?
C31 C32 1.528(7) . ?
C41 C43 1.506(6) . ?
C41 C44 1.513(7) . ?
C41 C42 1.522(6) . ?
C71 C72 1.499(6) . ?
C71 C73 1.512(7) . ?
C71 C74 1.527(7) . ?
C81 C83 1.504(7) . ?
C81 C82 1.520(7) . ?
C81 C84 1.526(7) . ?
C111 C04' 1.500(12) . ?
C111 C114 1.509(12) . ?
C111 C02' 1.510(12) . ?
C111 C03' 1.512(12) . ?
C111 C112 1.514(12) . ?
C111 C113 1.524(12) . ?
C121 C124 1.479(8) . ?
C121 C122 1.489(7) . ?
C121 C123 1.505(7) . ?
C11 C12 1.3900 . ?
C11 C16 1.3900 . ?
C11 C17 1.441(10) . ?
C12 C13 1.3900 . ?
C13 C14 1.3900 . ?
C14 C15 1.3900 . ?
C15 C16 1.3900 . ?
C11' C12' 1.3900 . ?
C11' C16' 1.3900 . ?
C11' C17' 1.426(14) . ?
C12' C13' 1.3900 . ?
C13' C14' 1.3900 . ?
C14' C15' 1.3900 . ?
C15' C16' 1.3900 . ?
C21 C22 1.3900 . ?
C21 C26 1.3900 . ?
C21 C27 1.414(12) . ?
C22 C23 1.3900 . ?
C23 C24 1.3900 . ?
C24 C25 1.3900 . ?
C25 C26 1.3900 . ?
C22' C21' 1.3900 . ?
C22' C23' 1.3900 . ?
C21' C26' 1.3900 . ?
C21' C27' 1.412(15) . ?
C26' C25' 1.3900 . ?
C25' C24' 1.3900 . ?
C24' C23' 1.3900 . ?
C1'' C2'' 1.3900 . ?
C1'' C6'' 1.3900 . ?
C1'' C7'' 1.410(16) . ?
C2'' C3'' 1.3900 . ?
C3'' C4'' 1.3900 . ?
C4'' C5'' 1.3900 . ?
C5'' C6'' 1.3900 . ?
C51 C52 1.3900 . ?
C51 C56 1.3900 . ?
C51 C57 1.50(2) . ?
C52 C53 1.3900 . ?
C53 C54 1.3900 . ?
C54 C55 1.3900 . ?
C55 C56 1.3900 . ?
